data_1565900
loop_
_publ_author_name
'Xie, Ning'
'Yu, Hanbo'
'Wang, Jiaxuan'
'Li, Zhiqiang'
'Wei, Jinbei'
'Wang, Yue'

_publ_section_title
;
 Phase- and Halogen-Dependent Room-Temperature Phosphorescence Properties
 of Biphenylnitrile Derivatives
;
_journal_issue 49
_journal_name_full 'The Journal of Physical Chemistry C'
_journal_page_first 27489
_journal_page_last 27496
_journal_paper_doi 10.1021/acs.jpcc.1c09305
_journal_volume 125
_journal_year 2021
_chemical_formula_sum 'C13 H8 Cl N'
_chemical_formula_weight 213.65
_space_group_crystal_system monoclinic
_space_group_IT_number 4
_space_group_name_Hall 'P 2yb'
_space_group_name_H-M_alt 'P 1 21 1'
_atom_sites_solution_hydrogens geom
_audit_creation_method SHELXL-2018/3
_cell_angle_alpha 90
_cell_angle_beta 94.841(2)
_cell_angle_gamma 90
_cell_formula_units_Z 2
_cell_length_a 3.7723(2)
_cell_length_b 11.1607(6)
_cell_length_c 12.1361(7)
_cell_measurement_reflns_used 9973
_cell_measurement_temperature 100(2)
_cell_measurement_theta_max 27.48
_cell_measurement_theta_min 2.93
_cell_volume 509.13(5)
_computing_structure_refinement 'SHELXL-2018/3 (Sheldrick, 2018)'
_computing_structure_solution 'SHELXT 2018/2 (Sheldrick, 2018)'
_diffrn_ambient_temperature 100(2)
_diffrn_measured_fraction_theta_full 0.993
_diffrn_measured_fraction_theta_max 0.995
_diffrn_measurement_device_type 'Bruker APEX-III CCD'
_diffrn_measurement_method '\f and \w scans'
_diffrn_radiation_type MoK\a
_diffrn_radiation_wavelength 0.71073
_diffrn_reflns_av_R_equivalents 0.0285
_diffrn_reflns_av_unetI/netI 0.0240
_diffrn_reflns_Laue_measured_fraction_full 0.993
_diffrn_reflns_Laue_measured_fraction_max 0.995
_diffrn_reflns_limit_h_max 5
_diffrn_reflns_limit_h_min -5
_diffrn_reflns_limit_k_max 14
_diffrn_reflns_limit_k_min -14
_diffrn_reflns_limit_l_max 16
_diffrn_reflns_limit_l_min -16
_diffrn_reflns_number 10191
_diffrn_reflns_point_group_measured_fraction_full 0.995
_diffrn_reflns_point_group_measured_fraction_max 0.996
_diffrn_reflns_theta_full 25.242
_diffrn_reflns_theta_max 28.305
_diffrn_reflns_theta_min 2.483
_diffrn_source Mo
_exptl_absorpt_coefficient_mu 0.335
_exptl_absorpt_correction_type none
_exptl_crystal_colour transparent
_exptl_crystal_density_diffrn 1.394
_exptl_crystal_description bulk
_exptl_crystal_F_000 220
_exptl_crystal_size_max 0.2
_exptl_crystal_size_mid 0.15
_exptl_crystal_size_min 0.1
_refine_diff_density_max 0.815
_refine_diff_density_min -0.288
_refine_diff_density_rms 0.101
_refine_ls_abs_structure_details
;
 Refined as a perfect inversion twin.
;
_refine_ls_abs_structure_Flack 0.5
_refine_ls_extinction_method none
_refine_ls_goodness_of_fit_ref 1.186
_refine_ls_hydrogen_treatment constr
_refine_ls_matrix_type full
_refine_ls_number_parameters 164
_refine_ls_number_reflns 2492
_refine_ls_number_restraints 268
_refine_ls_restrained_S_all 1.126
_refine_ls_R_factor_all 0.0678
_refine_ls_R_factor_gt 0.0664
_refine_ls_shift/su_max 0.000
_refine_ls_shift/su_mean 0.000
_refine_ls_structure_factor_coef Fsqd
_refine_ls_weighting_details 'w=1/[\s^2^(Fo^2^)+(0.1045P)^2^+0.2668P] where P=(Fo^2^+2Fc^2^)/3'
_refine_ls_weighting_scheme calc
_refine_ls_wR_factor_gt 0.1740
_refine_ls_wR_factor_ref 0.1752
_reflns_Friedel_coverage 0.906
_reflns_Friedel_fraction_full 0.997
_reflns_Friedel_fraction_max 0.997
_reflns_number_gt 2425
_reflns_number_total 2492
_reflns_threshold_expression 'I > 2\s(I)'
_cod_data_source_file jp1c09305_si_004.cif
_cod_data_source_block mo_xn_DPh_C1_0m_a
_cod_original_sg_symbol_H-M 'P 21'
_cod_database_code 1565900
_shelx_shelxl_version_number 2018/3
_shelx_space_group_comment
;
The symmetry employed for this shelxl refinement is uniquely defined
by the following loop, which should always be used as a source of
symmetry information in preference to the above space-group names.
They are only intended as comments.
;

loop_
_space_group_symop_operation_xyz
'x, y, z'
'-x, y+1/2, -z'

loop_
_atom_site_label
_atom_site_type_symbol
_atom_site_fract_x
_atom_site_fract_y
_atom_site_fract_z
_atom_site_U_iso_or_equiv
_atom_site_adp_type
_atom_site_occupancy
_atom_site_site_symmetry_order
_atom_site_calc_flag
_atom_site_refinement_flags_posn
_atom_site_refinement_flags_adp
_atom_site_refinement_flags_occupancy
_atom_site_disorder_assembly
_atom_site_disorder_group
C1 C 0.2297(11) 0.8026(4) 0.6598(4) 0.0263(8) Uani 1 1 d . U . . .
C2 C 0.2534(13) 0.7749(4) 0.7718(4) 0.0324(9) Uani 1 1 d . U . . .
H2 H 0.197237 0.833660 0.824305 0.039 Uiso 1 1 calc R U . . .
C3 C 0.3588(13) 0.6617(4) 0.8065(4) 0.0314(9) Uani 1 1 d . U . . .
H3 H 0.377454 0.643054 0.883123 0.038 Uiso 1 1 calc R U . . .
C4 C 0.4387(10) 0.5737(4) 0.7298(3) 0.0240(8) Uani 1 1 d . U . . .
C5 C 0.4167(12) 0.6048(4) 0.6176(3) 0.0285(8) Uani 1 1 d . U . . .
H5 H 0.475091 0.546784 0.564767 0.034 Uiso 1 1 calc R U . . .
C6 C 0.3134(12) 0.7165(4) 0.5826(4) 0.0302(9) Uani 1 1 d . U . . .
H6 H 0.298351 0.735701 0.506131 0.036 Uiso 1 1 calc R U . . .
C7 C 0.5313(10) 0.4497(4) 0.7660(3) 0.0233(7) Uani 1 1 d . U . . .
C8 C 0.7131(11) 0.4269(4) 0.8688(3) 0.0259(8) Uani 1 1 d . U . . .
H8 H 0.785312 0.492150 0.915669 0.031 Uiso 1 1 calc R U . . .
C9 C 0.7904(12) 0.3107(4) 0.9039(3) 0.0278(9) Uani 1 1 d . U . . .
H9 H 0.915621 0.296423 0.973930 0.033 Uiso 1 1 calc R U . . .
C10 C 0.6820(11) 0.2156(4) 0.8352(3) 0.0254(8) Uani 1 1 d . U . . .
C11 C 0.4980(11) 0.2354(4) 0.7325(3) 0.0256(8) Uani 1 1 d . U . . .
H11 H 0.421695 0.169775 0.686606 0.031 Uiso 1 1 calc R U . . .
C12 C 0.4273(11) 0.3524(4) 0.6980(3) 0.0249(8) Uani 1 1 d . U . . .
H12 H 0.306640 0.366462 0.627264 0.030 Uiso 1 1 calc R U . . .
Cl1 Cl 0.0690(7) 0.9484(2) 0.6056(3) 0.0255(11) Uani 0.516(16) 1 d . U P A 1
N1 N 0.806(3) 0.0042(16) 0.9015(10) 0.032(2) Uani 0.516(16) 1 d . U P A 1
C13 C 0.750(4) 0.1049(17) 0.8671(12) 0.027(2) Uani 0.516(16) 1 d . U P A 1
Cl1' Cl 0.7779(10) 0.0599(4) 0.8831(3) 0.0321(15) Uani 0.484(16) 1 d . U P A 2
N1' N 0.033(3) 1.0041(19) 0.6046(8) 0.030(2) Uani 0.484(16) 1 d . U P A 2
C13' C 0.130(4) 0.9127(17) 0.6327(15) 0.032(3) Uani 0.484(16) 1 d . U P A 2

loop_
_atom_site_aniso_label
_atom_site_aniso_U_11
_atom_site_aniso_U_22
_atom_site_aniso_U_33
_atom_site_aniso_U_23
_atom_site_aniso_U_13
_atom_site_aniso_U_12
C1 0.0212(18) 0.0256(18) 0.033(2) -0.0066(15) 0.0074(16) -0.0041(14)
C2 0.035(2) 0.031(2) 0.033(2) -0.0141(16) 0.0120(17) -0.0051(16)
C3 0.037(2) 0.032(2) 0.0261(19) -0.0086(16) 0.0095(17) -0.0042(17)
C4 0.0166(16) 0.0289(19) 0.0267(17) -0.0089(15) 0.0033(13) -0.0034(14)
C5 0.029(2) 0.031(2) 0.0262(18) -0.0092(15) 0.0044(15) -0.0021(16)
C6 0.028(2) 0.032(2) 0.031(2) -0.0074(15) 0.0069(16) -0.0028(16)
C7 0.0171(16) 0.0290(17) 0.0245(16) -0.0079(15) 0.0048(12) -0.0047(15)
C8 0.0244(18) 0.031(2) 0.0223(17) -0.0099(14) 0.0048(14) -0.0047(14)
C9 0.0239(19) 0.042(2) 0.0180(16) -0.0055(15) 0.0021(14) -0.0050(16)
C10 0.0231(18) 0.027(2) 0.0266(19) -0.0030(14) 0.0083(14) -0.0011(14)
C11 0.0226(18) 0.0284(19) 0.0262(18) -0.0074(16) 0.0043(14) -0.0020(14)
C12 0.0194(18) 0.0309(19) 0.0243(18) -0.0085(15) 0.0016(14) -0.0015(14)
Cl1 0.0267(14) 0.017(2) 0.0329(14) 0.0026(12) 0.0013(9) 0.0009(13)
N1 0.041(5) 0.025(5) 0.031(4) 0.000(4) 0.002(3) 0.004(4)
C13 0.023(4) 0.034(6) 0.023(5) -0.002(5) 0.001(3) 0.004(5)
Cl1' 0.0373(16) 0.029(3) 0.0307(19) 0.001(2) 0.0050(12) 0.005(2)
N1' 0.029(4) 0.034(6) 0.027(4) -0.006(4) 0.002(3) -0.003(5)
C13' 0.030(6) 0.032(6) 0.033(6) -0.009(4) 0.008(5) 0.003(5)

loop_
_atom_type_symbol
_atom_type_description
_atom_type_scat_dispersion_real
_atom_type_scat_dispersion_imag
_atom_type_scat_source
C C 0.0033 0.0016 'International Tables Vol C Tables 4.2.6.8 and 6.1.1.4'
H H 0.0000 0.0000 'International Tables Vol C Tables 4.2.6.8 and 6.1.1.4'
N N 0.0061 0.0033 'International Tables Vol C Tables 4.2.6.8 and 6.1.1.4'
Cl Cl 0.1484 0.1585 'International Tables Vol C Tables 4.2.6.8 and 6.1.1.4'

loop_
_geom_angle_atom_site_label_1
_geom_angle_atom_site_label_2
_geom_angle_atom_site_label_3
_geom_angle
_geom_angle_site_symmetry_1
_geom_angle_site_symmetry_3
_geom_angle_publ_flag
C13' C1 C2 116.4(8) . . ?
C13' C1 C6 123.3(8) . . ?
C2 C1 C6 120.2(4) . . ?
C2 C1 Cl1 122.6(3) . . ?
C6 C1 Cl1 117.1(4) . . ?
C3 C2 C1 119.6(4) . . ?
C2 C3 C4 120.8(4) . . ?
C5 C4 C3 118.2(4) . . ?
C5 C4 C7 120.8(3) . . ?
C3 C4 C7 120.9(4) . . ?
C6 C5 C4 121.4(4) . . ?
C5 C6 C1 119.7(4) . . ?
C8 C7 C12 118.5(4) . . ?
C8 C7 C4 121.4(3) . . ?
C12 C7 C4 120.1(4) . . ?
C9 C8 C7 121.3(4) . . ?
C8 C9 C10 119.0(4) . . ?
C13 C10 C9 120.1(7) . . ?
C13 C10 C11 118.9(7) . . ?
C9 C10 C11 121.1(4) . . ?
C9 C10 Cl1' 119.1(3) . . ?
C11 C10 Cl1' 119.8(3) . . ?
C12 C11 C10 119.2(4) . . ?
C11 C12 C7 120.9(4) . . ?
N1 C13 C10 176.8(16) . . ?
N1' C13' C1 176.1(15) . . ?

loop_
_geom_bond_atom_site_label_1
_geom_bond_atom_site_label_2
_geom_bond_distance
_geom_bond_site_symmetry_2
_geom_bond_publ_flag
C1 C13' 1.32(2) . ?
C1 C2 1.390(6) . ?
C1 C6 1.397(6) . ?
C1 Cl1 1.838(6) . ?
C2 C3 1.380(7) . ?
C3 C4 1.403(5) . ?
C4 C5 1.400(6) . ?
C4 C7 1.484(6) . ?
C5 C6 1.364(6) . ?
C7 C8 1.395(6) . ?
C7 C12 1.400(5) . ?
C8 C9 1.388(6) . ?
C9 C10 1.390(6) . ?
C10 C13 1.31(2) . ?
C10 C11 1.392(6) . ?
C10 Cl1' 1.859(7) . ?
C11 C12 1.390(6) . ?
N1 C13 1.21(3) . ?
N1' C13' 1.13(4) . ?
